data_7246312
loop_
_publ_author_name
'McAllister, Linda J.'
'Taylor, James'
'Pridmore, Natalie E.'
'McEllin, Alice J.'
'Whitwood, Adrian C.'
'Karadakov, Peter B.'
'Bruce, Duncan W.'

_publ_section_title
;
 Halogen-bonded liquid-crystalline complexes formed from
 4-alkoxyphenylpyridines with iodine and with interhalogens
;
_journal_issue 11
_journal_name_full CrystEngComm
_journal_page_first 1683
_journal_page_last 1692
_journal_paper_doi 10.1039/D2CE01555B
_journal_volume 25
_journal_year 2023
_chemical_formula_moiety 'Br, C23 H34 N O'
_chemical_formula_sum 'C23 H34 Br N O'
_chemical_formula_weight 420.42
_space_group_crystal_system triclinic
_space_group_IT_number 2
_space_group_name_Hall '-P 1'
_space_group_name_H-M_alt 'P -1'
_atom_sites_solution_hydrogens mixed
_atom_sites_solution_primary iterative
_audit_creation_date 2021-11-10
_audit_creation_method
;
Olex2 1.5-beta
(compiled 2021.11.04 svn.r5db059d7 for OlexSys, GUI svn.r6419)
;
_audit_update_record
;
2021-11-24 deposited with the CCDC.	2023-02-20 downloaded from the CCDC.
;
_cell_angle_alpha 81.710(4)
_cell_angle_beta 86.632(4)
_cell_angle_gamma 70.675(4)
_cell_formula_units_Z 2
_cell_length_a 6.7504(3)
_cell_length_b 8.3652(4)
_cell_length_c 20.1363(10)
_cell_measurement_reflns_used 4126
_cell_measurement_temperature 110.05(10)
_cell_measurement_theta_max 29.0120
_cell_measurement_theta_min 3.3650
_cell_volume 1061.71(9)
_computing_cell_refinement
;
CrysAlisPro, Agilent Technologies,
Version 1.171.36.28 (release 01-02-2013 CrysAlis171 .NET)
(compiled Feb  1 2013,16:14:44)
;
_computing_data_collection
;
CrysAlisPro, Agilent Technologies,
Version 1.171.36.28 (release 01-02-2013 CrysAlis171 .NET)
(compiled Feb  1 2013,16:14:44)
;
_computing_data_reduction
;
CrysAlisPro, Agilent Technologies,
Version 1.171.36.28 (release 01-02-2013 CrysAlis171 .NET)
(compiled Feb  1 2013,16:14:44)
;
_computing_molecular_graphics 'Olex2 1.5-beta (Dolomanov et al., 2009)'
_computing_publication_material 'Olex2 1.5-beta (Dolomanov et al., 2009)'
_computing_structure_refinement 'SHELXL 2018/3 (Sheldrick, 2015)'
_computing_structure_solution
;
Superflip  (Palatinus & Chapuis, 2007;Palatinus & van der Lee, 2008;
Palatinus et al., 2012)
;
_diffrn_ambient_temperature 110.05(10)
_diffrn_detector_area_resol_mean 16.1450
_diffrn_measured_fraction_theta_full 0.992
_diffrn_measured_fraction_theta_max 0.839
_diffrn_measurement_details
;
#__ type_ start__ end____ width___ exp.time_
  1 omega   20.00   50.00   1.0000   90.0000
omega____ theta____ kappa____ phi______ frames
    -      -18.3323   57.0000   30.0000 30

#__ type_ start__ end____ width___ exp.time_
  2 omega  -87.00   -5.00   1.0000   90.0000
omega____ theta____ kappa____ phi______ frames
    -      -18.3323  -57.0000 -120.0000 82

#__ type_ start__ end____ width___ exp.time_
  3 omega  -32.00    9.00   1.0000   90.0000
omega____ theta____ kappa____ phi______ frames
    -      -18.3323  -77.0000  150.0000 41

#__ type_ start__ end____ width___ exp.time_
  4 omega  -42.00   46.00   1.0000   90.0000
omega____ theta____ kappa____ phi______ frames
    -       19.7386  -77.0000    0.0000 88

#__ type_ start__ end____ width___ exp.time_
  5 omega   -6.00   89.00   1.0000   90.0000
omega____ theta____ kappa____ phi______ frames
    -       19.7386   77.0000  120.0000 95
;
_diffrn_measurement_device_type 'SuperNova, Single source at offset, Eos'
_diffrn_measurement_method '\w scans'
_diffrn_orient_matrix_UB_11 -0.0229551000
_diffrn_orient_matrix_UB_12 0.0403474000
_diffrn_orient_matrix_UB_13 0.0294976000
_diffrn_orient_matrix_UB_21 0.1079223000
_diffrn_orient_matrix_UB_22 -0.0323236000
_diffrn_orient_matrix_UB_23 0.0083602000
_diffrn_orient_matrix_UB_31 0.0150342000
_diffrn_orient_matrix_UB_32 0.0744662000
_diffrn_orient_matrix_UB_33 -0.0180919000
_diffrn_radiation_monochromator mirror
_diffrn_radiation_type 'Mo K\a'
_diffrn_radiation_wavelength 0.71073
_diffrn_reflns_av_R_equivalents 0.0256
_diffrn_reflns_av_unetI/netI 0.0528
_diffrn_reflns_Laue_measured_fraction_full 0.992
_diffrn_reflns_Laue_measured_fraction_max 0.839
_diffrn_reflns_limit_h_max 8
_diffrn_reflns_limit_h_min -9
_diffrn_reflns_limit_k_max 11
_diffrn_reflns_limit_k_min -10
_diffrn_reflns_limit_l_max 27
_diffrn_reflns_limit_l_min -15
_diffrn_reflns_number 7571
_diffrn_reflns_point_group_measured_fraction_full 0.992
_diffrn_reflns_point_group_measured_fraction_max 0.839
_diffrn_reflns_theta_full 25.000
_diffrn_reflns_theta_max 29.324
_diffrn_reflns_theta_min 2.920
_diffrn_source 'SuperNova (Mo) X-ray Source'
_exptl_absorpt_coefficient_mu 1.947
_exptl_absorpt_correction_T_max 0.942
_exptl_absorpt_correction_T_min 0.869
_exptl_absorpt_correction_type analytical
_exptl_absorpt_process_details
;
CrysAlisPro, Agilent Technologies,
Version 1.171.36.28 (release 01-02-2013 CrysAlis171 .NET)
(compiled Feb  1 2013,16:14:44)
Analytical numeric absorption correction using a multifaceted crystal
			model based on expressions derived by R.C. Clark & J.S. Reid.
(Clark, R. C. & Reid, J. S. (1995). Acta Cryst. A51, 887-897)
;
_exptl_crystal_colour yellow
_exptl_crystal_colour_primary yellow
_exptl_crystal_density_diffrn 1.315
_exptl_crystal_description needle
_exptl_crystal_F_000 444
_exptl_crystal_recrystallization_method THF
_exptl_crystal_size_max 0.2183
_exptl_crystal_size_mid 0.0703
_exptl_crystal_size_min 0.0616
_refine_diff_density_max 0.529
_refine_diff_density_min -0.322
_refine_diff_density_rms 0.074
_refine_ls_extinction_method none
_refine_ls_goodness_of_fit_ref 1.060
_refine_ls_hydrogen_treatment mixed
_refine_ls_matrix_type full
_refine_ls_number_parameters 240
_refine_ls_number_reflns 4902
_refine_ls_number_restraints 0
_refine_ls_restrained_S_all 1.060
_refine_ls_R_factor_all 0.0439
_refine_ls_R_factor_gt 0.0351
_refine_ls_shift/su_max 0.002
_refine_ls_shift/su_mean 0.000
_refine_ls_structure_factor_coef Fsqd
_refine_ls_weighting_details 'w=1/[\s^2^(Fo^2^)+(0.0293P)^2^+0.1746P] where P=(Fo^2^+2Fc^2^)/3'
_refine_ls_weighting_scheme calc
_refine_ls_wR_factor_gt 0.0744
_refine_ls_wR_factor_ref 0.0787
_reflns_Friedel_coverage 0.000
_reflns_number_gt 4301
_reflns_number_total 4902
_reflns_threshold_expression 'I > 2\s(I)'
_cod_data_source_file d2ce01555b2.cif
_cod_data_source_block dwb1332
_cod_depositor_comments 'Adding full bibliography for 7246304--7246312.cif.'
_cod_database_code 7246312
_shelx_shelxl_version_number 2018/3
_chemical_oxdiff_formula 'C23 H33 Br2 N1 O1'
_chemical_oxdiff_usercomment 'Linda LJM365a'
_shelx_space_group_comment
;
The symmetry employed for this shelxl refinement is uniquely defined
by the following loop, which should always be used as a source of
symmetry information in preference to the above space-group names.
They are only intended as comments.
;
_olex2_refinement_description
;
1. Fixed Uiso
 At 1.2 times of:
  All C(H) groups, All C(H,H) groups
 At 1.5 times of:
  All C(H,H,H) groups
2.a Secondary CH2 refined with riding coordinates:
 C12(H12A,H12B), C13(H13A,H13B), C14(H14A,H14B), C15(H15A,H15B), C16(H16A,
 H16B), C17(H17A,H17B), C18(H18A,H18B), C19(H19A,H19B), C20(H20A,H20B),
 C21(H21A,H21B), C22(H22A,H22B)
2.b Aromatic/amide H refined with riding coordinates:
 C1(H1), C2(H2), C4(H4), C5(H5), C7(H7), C8(H8), C10(H10), C11(H11)
2.c Idealised Me refined as rotating group:
 C23(H23A,H23B,H23C)
;
_olex2_date_sample_data_collection 1373388768.49
_olex2_date_sample_submission 08/07/2013
_olex2_exptl_crystal_mounting_method 'oil on loop'
_olex2_submission_special_instructions 'No special instructions were received'

loop_
_space_group_symop_operation_xyz
'x, y, z'
'-x, -y, -z'

loop_
_atom_site_label
_atom_site_type_symbol
_atom_site_fract_x
_atom_site_fract_y
_atom_site_fract_z
_atom_site_U_iso_or_equiv
_atom_site_adp_type
_atom_site_occupancy
_atom_site_site_symmetry_order
_atom_site_calc_flag
_atom_site_refinement_flags_posn
_atom_site_refinement_flags_adp
_atom_site_refinement_flags_occupancy
_atom_site_disorder_assembly
_atom_site_disorder_group
Br1 Br -1.41940(3) 1.26226(3) 1.06064(2) 0.01863(7) Uani 1 1 d . . . . .
C1 C -1.0602(3) 1.5165(3) 0.90983(11) 0.0243(5) Uani 1 1 d . . . . .
H1 H -1.162719 1.625947 0.899645 0.029 Uiso 1 1 calc R U . . .
C2 C -0.8636(3) 1.4840(3) 0.88201(11) 0.0221(5) Uani 1 1 d . . . . .
H2 H -0.830531 1.572116 0.853106 0.026 Uiso 1 1 calc R U . . .
C3 C -0.7096(3) 1.3229(3) 0.89529(10) 0.0160(4) Uani 1 1 d . . . . .
C4 C -0.7687(3) 1.2004(3) 0.93938(11) 0.0227(5) Uani 1 1 d . . . . .
H4 H -0.670192 1.089580 0.950734 0.027 Uiso 1 1 calc R U . . .
C5 C -0.9674(4) 1.2395(3) 0.96621(12) 0.0248(5) Uani 1 1 d . . . . .
H5 H -1.005472 1.154984 0.995861 0.030 Uiso 1 1 calc R U . . .
C6 C -0.4991(3) 1.2843(3) 0.86403(10) 0.0155(4) Uani 1 1 d . . . . .
C7 C -0.4429(3) 1.4100(3) 0.82130(10) 0.0186(5) Uani 1 1 d . . . . .
H7 H -0.539945 1.522782 0.814120 0.022 Uiso 1 1 calc R U . . .
C8 C -0.2508(3) 1.3743(3) 0.78954(11) 0.0201(5) Uani 1 1 d . . . . .
H8 H -0.217655 1.461891 0.760254 0.024 Uiso 1 1 calc R U . . .
C9 C -0.1036(3) 1.2108(3) 0.79980(10) 0.0160(4) Uani 1 1 d . . . . .
C10 C -0.1526(3) 1.0833(3) 0.84330(10) 0.0185(5) Uani 1 1 d . . . . .
H10 H -0.053014 0.971860 0.851621 0.022 Uiso 1 1 calc R U . . .
C11 C -0.3492(3) 1.1216(3) 0.87432(10) 0.0185(5) Uani 1 1 d . . . . .
H11 H -0.382711 1.034096 0.903525 0.022 Uiso 1 1 calc R U . . .
C12 C 0.2405(3) 1.0266(3) 0.77328(11) 0.0192(5) Uani 1 1 d . . . . .
H12A H 0.186782 0.938260 0.760964 0.023 Uiso 1 1 calc R U . . .
H12B H 0.286332 0.994765 0.820561 0.023 Uiso 1 1 calc R U . . .
C13 C 0.4216(3) 1.0405(3) 0.72773(11) 0.0195(5) Uani 1 1 d . . . . .
H13A H 0.473664 1.128830 0.740917 0.023 Uiso 1 1 calc R U . . .
H13B H 0.371451 1.077322 0.680991 0.023 Uiso 1 1 calc R U . . .
C14 C 0.6018(3) 0.8713(3) 0.73077(11) 0.0196(5) Uani 1 1 d . . . . .
H14A H 0.651561 0.834716 0.777559 0.024 Uiso 1 1 calc R U . . .
H14B H 0.549091 0.783025 0.717798 0.024 Uiso 1 1 calc R U . . .
C15 C 0.7855(3) 0.8827(3) 0.68503(11) 0.0203(5) Uani 1 1 d . . . . .
H15A H 0.840957 0.968310 0.699059 0.024 Uiso 1 1 calc R U . . .
H15B H 0.734311 0.923539 0.638542 0.024 Uiso 1 1 calc R U . . .
C16 C 0.9635(3) 0.7134(3) 0.68566(11) 0.0201(5) Uani 1 1 d . . . . .
H16A H 1.012565 0.672411 0.732364 0.024 Uiso 1 1 calc R U . . .
H16B H 0.907300 0.628564 0.671427 0.024 Uiso 1 1 calc R U . . .
C17 C 1.1510(3) 0.7198(3) 0.64111(11) 0.0202(5) Uani 1 1 d . . . . .
H17A H 1.213056 0.799840 0.656502 0.024 Uiso 1 1 calc R U . . .
H17B H 1.102774 0.764491 0.594512 0.024 Uiso 1 1 calc R U . . .
C18 C 1.3191(3) 0.5448(3) 0.64177(11) 0.0213(5) Uani 1 1 d . . . . .
H18A H 1.362679 0.499287 0.688719 0.026 Uiso 1 1 calc R U . . .
H18B H 1.256531 0.466307 0.625460 0.026 Uiso 1 1 calc R U . . .
C19 C 1.5128(3) 0.5444(3) 0.59960(11) 0.0211(5) Uani 1 1 d . . . . .
H19A H 1.578980 0.619797 0.616508 0.025 Uiso 1 1 calc R U . . .
H19B H 1.470363 0.591395 0.552657 0.025 Uiso 1 1 calc R U . . .
C20 C 1.6725(3) 0.3662(3) 0.60088(11) 0.0221(5) Uani 1 1 d . . . . .
H20A H 1.710084 0.318925 0.648145 0.027 Uiso 1 1 calc R U . . .
H20B H 1.605217 0.292345 0.583358 0.027 Uiso 1 1 calc R U . . .
C21 C 1.8730(3) 0.3563(3) 0.56096(11) 0.0221(5) Uani 1 1 d . . . . .
H21A H 1.944081 0.426719 0.579065 0.027 Uiso 1 1 calc R U . . .
H21B H 1.837112 0.404505 0.513667 0.027 Uiso 1 1 calc R U . . .
C22 C 2.0227(3) 0.1742(3) 0.56332(12) 0.0256(5) Uani 1 1 d . . . . .
H22A H 2.053476 0.125411 0.610842 0.031 Uiso 1 1 calc R U . . .
H22B H 1.951661 0.105279 0.544189 0.031 Uiso 1 1 calc R U . . .
C23 C 2.2290(4) 0.1577(3) 0.52580(13) 0.0307(6) Uani 1 1 d . . . . .
H23A H 2.304462 0.220563 0.545781 0.046 Uiso 1 1 calc R U . . .
H23B H 2.200821 0.204984 0.478561 0.046 Uiso 1 1 calc R U . . .
H23C H 2.314862 0.036805 0.528844 0.046 Uiso 1 1 calc R U . . .
N1 N -1.1088(3) 1.3948(3) 0.95129(9) 0.0214(4) Uani 1 1 d . . . . .
H1A H -1.235(4) 1.415(4) 0.9673(13) 0.036(8) Uiso 1 1 d . . . . .
O1 O 0.0795(2) 1.1912(2) 0.76500(7) 0.0213(3) Uani 1 1 d . . . . .

loop_
_atom_site_aniso_label
_atom_site_aniso_U_11
_atom_site_aniso_U_22
_atom_site_aniso_U_33
_atom_site_aniso_U_23
_atom_site_aniso_U_13
_atom_site_aniso_U_12
Br1 0.01274(11) 0.01760(12) 0.02329(12) -0.00333(8) 0.00530(8) -0.00259(8)
C1 0.0126(10) 0.0268(13) 0.0308(12) -0.0080(10) 0.0015(10) -0.0015(9)
C2 0.0132(10) 0.0255(13) 0.0262(12) -0.0054(10) 0.0043(9) -0.0045(9)
C3 0.0119(10) 0.0206(12) 0.0176(10) -0.0091(9) 0.0013(9) -0.0057(9)
C4 0.0172(11) 0.0226(12) 0.0285(12) -0.0087(10) 0.0079(10) -0.0057(10)
C5 0.0213(12) 0.0278(13) 0.0276(12) -0.0100(10) 0.0090(10) -0.0103(10)
C6 0.0118(10) 0.0188(11) 0.0169(10) -0.0077(9) 0.0010(8) -0.0043(9)
C7 0.0136(10) 0.0162(11) 0.0237(11) -0.0061(9) 0.0031(9) -0.0008(9)
C8 0.0166(11) 0.0193(12) 0.0231(11) -0.0036(9) 0.0053(9) -0.0047(9)
C9 0.0108(10) 0.0217(12) 0.0154(10) -0.0067(9) 0.0038(8) -0.0040(9)
C10 0.0134(10) 0.0166(11) 0.0213(11) -0.0030(9) 0.0020(9) 0.0006(9)
C11 0.0147(10) 0.0190(11) 0.0206(11) -0.0023(9) 0.0035(9) -0.0046(9)
C12 0.0130(10) 0.0197(12) 0.0215(11) -0.0048(9) 0.0036(9) -0.0004(9)
C13 0.0115(10) 0.0239(12) 0.0200(11) -0.0061(9) 0.0050(9) -0.0011(9)
C14 0.0136(10) 0.0214(12) 0.0208(11) -0.0053(9) 0.0041(9) -0.0013(9)
C15 0.0126(10) 0.0241(12) 0.0215(11) -0.0069(9) 0.0055(9) -0.0017(9)
C16 0.0138(10) 0.0228(12) 0.0194(11) -0.0042(9) 0.0039(9) -0.0005(9)
C17 0.0123(10) 0.0236(12) 0.0220(11) -0.0065(9) 0.0046(9) -0.0016(9)
C18 0.0129(10) 0.0261(13) 0.0209(11) -0.0047(10) 0.0048(9) -0.0013(9)
C19 0.0137(10) 0.0239(12) 0.0242(11) -0.0077(10) 0.0043(9) -0.0031(9)
C20 0.0142(10) 0.0252(13) 0.0233(11) -0.0058(10) 0.0040(9) -0.0011(9)
C21 0.0149(10) 0.0247(13) 0.0258(11) -0.0091(10) 0.0043(9) -0.0036(9)
C22 0.0144(11) 0.0265(13) 0.0317(13) -0.0088(11) 0.0058(10) -0.0001(10)
C23 0.0162(11) 0.0311(14) 0.0414(15) -0.0130(12) 0.0080(11) -0.0012(10)
N1 0.0103(9) 0.0325(12) 0.0260(10) -0.0159(9) 0.0067(8) -0.0092(8)
O1 0.0115(7) 0.0211(9) 0.0255(8) -0.0025(7) 0.0084(6) 0.0007(6)

loop_
_atom_type_symbol
_atom_type_description
_atom_type_scat_dispersion_real
_atom_type_scat_dispersion_imag
_atom_type_scat_source
C C 0.0033 0.0016 'International Tables Vol C Tables 4.2.6.8 and 6.1.1.4'
H H 0.0000 0.0000 'International Tables Vol C Tables 4.2.6.8 and 6.1.1.4'
Br Br -0.2901 2.4595 'International Tables Vol C Tables 4.2.6.8 and 6.1.1.4'
N N 0.0061 0.0033 'International Tables Vol C Tables 4.2.6.8 and 6.1.1.4'
O O 0.0106 0.0060 'International Tables Vol C Tables 4.2.6.8 and 6.1.1.4'

loop_
_exptl_crystal_face_index_h
_exptl_crystal_face_index_k
_exptl_crystal_face_index_l
_exptl_crystal_face_perp_dist
_exptl_oxdiff_crystal_face_indexfrac_h
_exptl_oxdiff_crystal_face_indexfrac_k
_exptl_oxdiff_crystal_face_indexfrac_l
_exptl_oxdiff_crystal_face_x
_exptl_oxdiff_crystal_face_y
_exptl_oxdiff_crystal_face_z
0 -1 2 0.0315 0.0000 -1.0000 2.0000 0.0186 0.0490 -0.1106
0 1 -2 0.0315 -0.0000 1.0000 -2.0000 -0.0186 -0.0490 0.1106
-1 -1 0 0.0863 -1.0000 -1.0000 0.0000 -0.0174 -0.0756 -0.0895
0 -1 -1 0.0318 0.0000 -1.0000 -1.0000 -0.0698 0.0240 -0.0564
0 1 1 0.0318 -0.0000 1.0000 1.0000 0.0698 -0.0240 0.0564
-1 -1 4 0.0469 -1.0000 -1.0000 4.0000 0.1006 -0.0422 -0.1619
1 1 -4 0.0469 1.0000 1.0000 -4.0000 -0.1006 0.0422 0.1619
-1 1 2 0.0527 -1.0000 1.0000 2.0000 0.1223 -0.1235 0.0232
0 1 7 0.0235 -0.0000 1.0000 7.0000 0.2468 0.0262 -0.0522
0 -1 -5 0.0378 0.0000 -1.0000 -5.0000 -0.1878 -0.0095 0.0160
0 0 1 0.0174 -0.0000 -0.0000 1.0000 0.0295 0.0084 -0.0181
1 2 6 0.0313 1.0000 2.0000 6.0000 0.2347 0.0934 0.0554

loop_
_geom_angle_atom_site_label_1
_geom_angle_atom_site_label_2
_geom_angle_atom_site_label_3
_geom_angle
_geom_angle_site_symmetry_1
_geom_angle_site_symmetry_3
_geom_angle_publ_flag
C2 C1 H1 119.9 . . ?
N1 C1 H1 119.9 . . ?
N1 C1 C2 120.2(2) . . ?
C1 C2 H2 119.4 . . ?
C1 C2 C3 121.3(2) . . ?
C3 C2 H2 119.4 . . ?
C2 C3 C6 121.92(19) . . ?
C4 C3 C2 116.1(2) . . ?
C4 C3 C6 122.0(2) . . ?
C3 C4 H4 119.8 . . ?
C5 C4 C3 120.4(2) . . ?
C5 C4 H4 119.8 . . ?
C4 C5 H5 119.5 . . ?
N1 C5 C4 121.0(2) . . ?
N1 C5 H5 119.5 . . ?
C7 C6 C3 120.8(2) . . ?
C11 C6 C3 122.08(19) . . ?
C11 C6 C7 117.14(19) . . ?
C6 C7 H7 119.3 . . ?
C8 C7 C6 121.5(2) . . ?
C8 C7 H7 119.3 . . ?
C7 C8 H8 119.7 . . ?
C7 C8 C9 120.7(2) . . ?
C9 C8 H8 119.7 . . ?
C10 C9 C8 119.34(19) . . ?
O1 C9 C8 115.04(19) . . ?
O1 C9 C10 125.6(2) . . ?
C9 C10 H10 120.5 . . ?
C11 C10 C9 119.1(2) . . ?
C11 C10 H10 120.5 . . ?
C6 C11 H11 118.9 . . ?
C10 C11 C6 122.2(2) . . ?
C10 C11 H11 118.9 . . ?
H12A C12 H12B 108.5 . . ?
C13 C12 H12A 110.3 . . ?
C13 C12 H12B 110.3 . . ?
O1 C12 H12A 110.3 . . ?
O1 C12 H12B 110.3 . . ?
O1 C12 C13 107.12(17) . . ?
C12 C13 H13A 109.2 . . ?
C12 C13 H13B 109.2 . . ?
C12 C13 C14 112.13(18) . . ?
H13A C13 H13B 107.9 . . ?
C14 C13 H13A 109.2 . . ?
C14 C13 H13B 109.2 . . ?
C13 C14 H14A 109.0 . . ?
C13 C14 H14B 109.0 . . ?
H14A C14 H14B 107.8 . . ?
C15 C14 C13 112.85(18) . . ?
C15 C14 H14A 109.0 . . ?
C15 C14 H14B 109.0 . . ?
C14 C15 H15A 108.9 . . ?
C14 C15 H15B 108.9 . . ?
C14 C15 C16 113.49(19) . . ?
H15A C15 H15B 107.7 . . ?
C16 C15 H15A 108.9 . . ?
C16 C15 H15B 108.9 . . ?
C15 C16 H16A 108.5 . . ?
C15 C16 H16B 108.5 . . ?
H16A C16 H16B 107.5 . . ?
C17 C16 C15 115.12(19) . . ?
C17 C16 H16A 108.5 . . ?
C17 C16 H16B 108.5 . . ?
C16 C17 H17A 109.1 . . ?
C16 C17 H17B 109.1 . . ?
C16 C17 C18 112.42(19) . . ?
H17A C17 H17B 107.9 . . ?
C18 C17 H17A 109.1 . . ?
C18 C17 H17B 109.1 . . ?
C17 C18 H18A 108.6 . . ?
C17 C18 H18B 108.6 . . ?
H18A C18 H18B 107.6 . . ?
C19 C18 C17 114.71(19) . . ?
C19 C18 H18A 108.6 . . ?
C19 C18 H18B 108.6 . . ?
C18 C19 H19A 109.1 . . ?
C18 C19 H19B 109.1 . . ?
C18 C19 C20 112.38(19) . . ?
H19A C19 H19B 107.9 . . ?
C20 C19 H19A 109.1 . . ?
C20 C19 H19B 109.1 . . ?
C19 C20 H20A 108.4 . . ?
C19 C20 H20B 108.4 . . ?
H20A C20 H20B 107.5 . . ?
C21 C20 C19 115.4(2) . . ?
C21 C20 H20A 108.4 . . ?
C21 C20 H20B 108.4 . . ?
C20 C21 H21A 109.1 . . ?
C20 C21 H21B 109.1 . . ?
C20 C21 C22 112.4(2) . . ?
H21A C21 H21B 107.9 . . ?
C22 C21 H21A 109.1 . . ?
C22 C21 H21B 109.1 . . ?
C21 C22 H22A 108.6 . . ?
C21 C22 H22B 108.6 . . ?
H22A C22 H22B 107.6 . . ?
C23 C22 C21 114.5(2) . . ?
C23 C22 H22A 108.6 . . ?
C23 C22 H22B 108.6 . . ?
C22 C23 H23A 109.5 . . ?
C22 C23 H23B 109.5 . . ?
C22 C23 H23C 109.5 . . ?
H23A C23 H23B 109.5 . . ?
H23A C23 H23C 109.5 . . ?
H23B C23 H23C 109.5 . . ?
C1 N1 C5 121.0(2) . . ?
C1 N1 H1A 119.5(18) . . ?
C5 N1 H1A 119.4(18) . . ?
C9 O1 C12 118.52(16) . . ?

loop_
_geom_bond_atom_site_label_1
_geom_bond_atom_site_label_2
_geom_bond_distance
_geom_bond_site_symmetry_2
_geom_bond_publ_flag
C1 H1 0.9500 . ?
C1 C2 1.366(3) . ?
C1 N1 1.336(3) . ?
C2 H2 0.9500 . ?
C2 C3 1.404(3) . ?
C3 C4 1.401(3) . ?
C3 C6 1.473(3) . ?
C4 H4 0.9500 . ?
C4 C5 1.369(3) . ?
C5 H5 0.9500 . ?
C5 N1 1.338(3) . ?
C6 C7 1.399(3) . ?
C6 C11 1.397(3) . ?
C7 H7 0.9500 . ?
C7 C8 1.372(3) . ?
C8 H8 0.9500 . ?
C8 C9 1.395(3) . ?
C9 C10 1.394(3) . ?
C9 O1 1.357(2) . ?
C10 H10 0.9500 . ?
C10 C11 1.391(3) . ?
C11 H11 0.9500 . ?
C12 H12A 0.9900 . ?
C12 H12B 0.9900 . ?
C12 C13 1.510(3) . ?
C12 O1 1.438(3) . ?
C13 H13A 0.9900 . ?
C13 H13B 0.9900 . ?
C13 C14 1.527(3) . ?
C14 H14A 0.9900 . ?
C14 H14B 0.9900 . ?
C14 C15 1.522(3) . ?
C15 H15A 0.9900 . ?
C15 H15B 0.9900 . ?
C15 C16 1.523(3) . ?
C16 H16A 0.9900 . ?
C16 H16B 0.9900 . ?
C16 C17 1.519(3) . ?
C17 H17A 0.9900 . ?
C17 H17B 0.9900 . ?
C17 C18 1.526(3) . ?
C18 H18A 0.9900 . ?
C18 H18B 0.9900 . ?
C18 C19 1.516(3) . ?
C19 H19A 0.9900 . ?
C19 H19B 0.9900 . ?
C19 C20 1.521(3) . ?
C20 H20A 0.9900 . ?
C20 H20B 0.9900 . ?
C20 C21 1.517(3) . ?
C21 H21A 0.9900 . ?
C21 H21B 0.9900 . ?
C21 C22 1.519(3) . ?
C22 H22A 0.9900 . ?
C22 H22B 0.9900 . ?
C22 C23 1.519(3) . ?
C23 H23A 0.9800 . ?
C23 H23B 0.9800 . ?
C23 H23C 0.9800 . ?
N1 H1A 0.86(3) . ?

loop_
_geom_torsion_atom_site_label_1
_geom_torsion_atom_site_label_2
_geom_torsion_atom_site_label_3
_geom_torsion_atom_site_label_4
_geom_torsion
_geom_torsion_site_symmetry_1
_geom_torsion_site_symmetry_2
_geom_torsion_site_symmetry_3
_geom_torsion_site_symmetry_4
_geom_torsion_publ_flag
C1 C2 C3 C4 -1.2(3) . . . . ?
C1 C2 C3 C6 178.1(2) . . . . ?
C2 C1 N1 C5 -0.2(3) . . . . ?
C2 C3 C4 C5 0.9(3) . . . . ?
C2 C3 C6 C7 2.2(3) . . . . ?
C2 C3 C6 C11 -176.5(2) . . . . ?
C3 C4 C5 N1 -0.3(4) . . . . ?
C3 C6 C7 C8 -177.18(19) . . . . ?
C3 C6 C11 C10 178.01(19) . . . . ?
C4 C3 C6 C7 -178.6(2) . . . . ?
C4 C3 C6 C11 2.7(3) . . . . ?
C4 C5 N1 C1 -0.1(3) . . . . ?
C6 C3 C4 C5 -178.3(2) . . . . ?
C6 C7 C8 C9 -1.0(3) . . . . ?
C7 C6 C11 C10 -0.7(3) . . . . ?
C7 C8 C9 C10 -0.5(3) . . . . ?
C7 C8 C9 O1 179.32(19) . . . . ?
C8 C9 C10 C11 1.4(3) . . . . ?
C8 C9 O1 C12 179.42(19) . . . . ?
C9 C10 C11 C6 -0.7(3) . . . . ?
C10 C9 O1 C12 -0.7(3) . . . . ?
C11 C6 C7 C8 1.6(3) . . . . ?
C12 C13 C14 C15 179.86(18) . . . . ?
C13 C12 O1 C9 178.44(17) . . . . ?
C13 C14 C15 C16 -178.01(19) . . . . ?
C14 C15 C16 C17 -179.45(18) . . . . ?
C15 C16 C17 C18 -177.54(19) . . . . ?
C16 C17 C18 C19 -178.42(18) . . . . ?
C17 C18 C19 C20 -178.69(19) . . . . ?
C18 C19 C20 C21 -178.69(18) . . . . ?
C19 C20 C21 C22 -178.7(2) . . . . ?
C20 C21 C22 C23 -178.28(19) . . . . ?
N1 C1 C2 C3 0.9(4) . . . . ?
O1 C9 C10 C11 -178.48(19) . . . . ?
O1 C12 C13 C14 -178.61(17) . . . . ?
